data_1567689
loop_
_publ_author_name
'Xu, Heng'
'Zhang, Le-Xi'
'Xing, Yue'
'Yin, Yanyan'
'Tang, Bo'
'Bie, Lijian'

_publ_section_title
;
 Self-assembled mononuclear complexes: open metal sites and inverse
 dimension-dependent catalytic activity for Knoevenagel condensation and
 CO2 cycloaddition
;
_journal_name_full Nanoscale
_journal_paper_doi 10.1039/D2NR04103K
_journal_year 2022
_chemical_formula_sum 'C17 H18 N2 O7 S Zn'
_chemical_formula_weight 459.76
_space_group_IT_number 61
_space_group_name_Hall '-P 2ac 2ab'
_space_group_name_H-M_alt 'P b c a'
_symmetry_cell_setting orthorhombic
_symmetry_space_group_name_H-M 'P b c a'
_atom_sites_solution_hydrogens geom
_atom_sites_solution_primary direct
_atom_sites_solution_secondary difmap
_audit_creation_method SHELXL-97
_audit_update_record
;
2021-12-26 deposited with the CCDC.	2022-09-21 downloaded from the CCDC.
;
_cell_angle_alpha 90.00
_cell_angle_beta 90.00
_cell_angle_gamma 90.00
_cell_formula_units_Z 8
_cell_length_a 16.0233(3)
_cell_length_b 14.6001(2)
_cell_length_c 16.6104(3)
_cell_measurement_reflns_used 9087
_cell_measurement_temperature 293(2)
_cell_measurement_theta_max 78.9350
_cell_measurement_theta_min 4.1650
_cell_volume 3885.87(11)
_computing_structure_refinement 'SHELXL-97 (Sheldrick, 1997)'
_computing_structure_solution 'SHELXS-97 (Sheldrick, 1990)'
_diffrn_ambient_temperature 293(2)
_diffrn_measured_fraction_theta_full 0.981
_diffrn_measured_fraction_theta_max 0.982
_diffrn_measurement_device_type 'XtaLAB AFC12 (RINC): Kappa dual home/near'
_diffrn_radiation_monochromator graphite
_diffrn_radiation_source 'fine-focus sealed tube'
_diffrn_radiation_type CuK\a
_diffrn_radiation_wavelength 1.54184
_diffrn_reflns_av_R_equivalents 0.0949
_diffrn_reflns_av_sigmaI/netI 0.0624
_diffrn_reflns_limit_h_max 16
_diffrn_reflns_limit_h_min -20
_diffrn_reflns_limit_k_max 18
_diffrn_reflns_limit_k_min -9
_diffrn_reflns_limit_l_max 18
_diffrn_reflns_limit_l_min -21
_diffrn_reflns_number 16468
_diffrn_reflns_theta_full 79.16
_diffrn_reflns_theta_max 79.16
_diffrn_reflns_theta_min 4.89
_exptl_absorpt_coefficient_mu 3.145
_exptl_absorpt_correction_T_max 0.5720
_exptl_absorpt_correction_T_min 0.3660
_exptl_absorpt_correction_type multi-scan
_exptl_crystal_colour colorless
_exptl_crystal_density_diffrn 1.572
_exptl_crystal_density_method 'not measured'
_exptl_crystal_description prism
_exptl_crystal_F_000 1888
_exptl_crystal_size_max 0.40
_exptl_crystal_size_mid 0.20
_exptl_crystal_size_min 0.20
_refine_diff_density_max 2.387
_refine_diff_density_min -2.073
_refine_diff_density_rms 0.217
_refine_ls_extinction_coef 0.0252(18)
_refine_ls_extinction_expression Fc^*^=kFc[1+0.001xFc^2^\l^3^/sin(2\q)]^-1/4^
_refine_ls_extinction_method SHELXL
_refine_ls_goodness_of_fit_ref 1.099
_refine_ls_hydrogen_treatment mixed
_refine_ls_matrix_type full
_refine_ls_number_parameters 255
_refine_ls_number_reflns 4135
_refine_ls_number_restraints 15
_refine_ls_restrained_S_all 1.168
_refine_ls_R_factor_all 0.1091
_refine_ls_R_factor_gt 0.1053
_refine_ls_shift/su_max 0.000
_refine_ls_shift/su_mean 0.000
_refine_ls_structure_factor_coef Fsqd
_refine_ls_weighting_details 'calc w=1/[\s^2^(Fo^2^)+(0.1918P)^2^+7.4136P] where P=(Fo^2^+2Fc^2^)/3'
_refine_ls_weighting_scheme calc
_refine_ls_wR_factor_gt 0.2829
_refine_ls_wR_factor_ref 0.2904
_reflns_number_gt 3735
_reflns_number_total 4135
_reflns_threshold_expression >2sigma(I)
_cod_data_source_file d2nr04103k3.cif
_cod_data_source_block Zn-TMA-2,2-bpy
_cod_original_cell_volume 3885.86(11)
_cod_original_sg_symbol_H-M Pbca
_cod_database_code 1567689

loop_
_symmetry_equiv_pos_as_xyz
'x, y, z'
'-x+1/2, -y, z+1/2'
'x+1/2, -y+1/2, -z'
'-x, y+1/2, -z+1/2'
'-x, -y, -z'
'x-1/2, y, -z-1/2'
'-x-1/2, y-1/2, z'
'x, -y-1/2, z-1/2'

loop_
_atom_site_label
_atom_site_type_symbol
_atom_site_fract_x
_atom_site_fract_y
_atom_site_fract_z
_atom_site_U_iso_or_equiv
_atom_site_adp_type
_atom_site_occupancy
_atom_site_symmetry_multiplicity
_atom_site_calc_flag
_atom_site_refinement_flags
_atom_site_disorder_assembly
_atom_site_disorder_group
Zn1 Zn 0.00649(4) 0.20294(4) 0.15341(4) 0.0311(4) Uani 1 1 d . . .
S1 S 0.16755(17) 0.33047(19) -0.03982(15) 0.0872(7) Uani 1 1 d U . .
O2 O -0.0328(2) 0.3266(2) 0.1947(2) 0.0389(8) Uani 1 1 d . . .
O4 O 0.1112(2) 0.2180(2) 0.2183(2) 0.0417(9) Uani 1 1 d . . .
O5 O -0.0630(2) 0.1185(2) 0.2170(3) 0.0506(10) Uani 1 1 d . . .
H5A H -0.0484 0.0635 0.2077 0.076 Uiso 1 1 d R . .
H5B H -0.1131 0.1215 0.2003 0.076 Uiso 1 1 d R . .
O3 O 0.2116(3) 0.3021(3) 0.2701(3) 0.0574(12) Uani 1 1 d . . .
C6 C 0.0160(3) 0.3920(3) 0.2094(3) 0.0313(9) Uani 1 1 d . . .
N7 N 0.0682(2) 0.1110(3) 0.0741(2) 0.0361(9) Uani 1 1 d . . .
C2 C 0.1222(3) 0.3780(3) 0.1008(3) 0.0375(10) Uani 1 1 d . . .
C7 C 0.1467(3) 0.2942(3) 0.2302(3) 0.0336(10) Uani 1 1 d . . .
O1 O -0.0093(2) 0.4659(3) 0.2369(3) 0.0537(11) Uani 1 1 d . . .
C13 C -0.0219(4) 0.1829(4) -0.0218(3) 0.0425(11) Uani 1 1 d . . .
C5 C 0.1095(3) 0.3806(3) 0.1908(3) 0.0322(9) Uani 1 1 d . . .
H5 H 0.1391 0.4341 0.2121 0.039 Uiso 1 1 calc R . .
N13 N -0.0505(3) 0.2303(3) 0.0417(3) 0.0425(10) Uani 1 1 d . . .
C8 C 0.1287(3) 0.0536(4) 0.0959(3) 0.0441(12) Uani 1 1 d . . .
H8 H 0.1424 0.0490 0.1501 0.053 Uiso 1 1 calc R . .
C4 C 0.1108(5) 0.4248(6) -0.0406(5) 0.0757(14) Uani 1 1 d DU . .
H4 H 0.0947 0.4589 -0.0852 0.091 Uiso 1 1 calc R . .
C17 C -0.1116(5) 0.2923(4) 0.0307(5) 0.0616(18) Uani 1 1 d . . .
H17 H -0.1323 0.3237 0.0751 0.074 Uiso 1 1 calc R . .
C12 C 0.0467(3) 0.1171(3) -0.0042(3) 0.0387(11) Uani 1 1 d . . .
C14 C -0.0533(5) 0.1953(5) -0.0980(4) 0.0650(18) Uani 1 1 d . . .
H14 H -0.0331 0.1611 -0.1410 0.078 Uiso 1 1 calc R . .
C11 C 0.0864(5) 0.0659(5) -0.0621(4) 0.0601(16) Uani 1 1 d . . .
H11 H 0.0710 0.0707 -0.1159 0.072 Uiso 1 1 calc R . .
C16 C -0.1444(5) 0.3107(5) -0.0439(6) 0.071(2) Uani 1 1 d . . .
H16 H -0.1847 0.3559 -0.0505 0.085 Uiso 1 1 calc R . .
C1 C 0.1651(4) 0.3130(4) 0.0600(5) 0.0566(12) Uani 1 1 d U . .
H1 H 0.1908 0.2634 0.0849 0.068 Uiso 1 1 calc R . .
C9 C 0.1720(4) 0.0003(4) 0.0407(4) 0.0572(16) Uani 1 1 d . . .
H9 H 0.2146 -0.0386 0.0576 0.069 Uiso 1 1 calc R . .
C10 C 0.1509(5) 0.0060(5) -0.0385(5) 0.0657(18) Uani 1 1 d . . .
H10 H 0.1788 -0.0293 -0.0766 0.079 Uiso 1 1 calc R . .
C15 C -0.1161(5) 0.2603(7) -0.1094(5) 0.082(3) Uani 1 1 d . . .
H15 H -0.1387 0.2698 -0.1603 0.099 Uiso 1 1 calc R . .
C3 C 0.0906(5) 0.4441(5) 0.0470(4) 0.0664(18) Uani 1 1 d D . .
H3 H 0.0600 0.4949 0.0636 0.080 Uiso 1 1 calc R . .
O6 O 0.2234(3) 0.6211(2) 0.2761(5) 0.094(2) Uani 1 1 d G . .
H6A H 0.2615 0.5811 0.2812 0.142 Uiso 1 1 d G . .
H6B H 0.2495 0.6714 0.2706 0.142 Uiso 1 1 d G . .
O7 O 0.1917(3) 0.9605(2) 0.2827(5) 0.0843(19) Uani 1 1 d G . .
H7A H 0.2057 0.9392 0.2371 0.127 Uiso 1 1 d G . .
H7B H 0.1441 0.9369 0.2919 0.127 Uiso 1 1 d G . .

loop_
_atom_site_aniso_label
_atom_site_aniso_U_11
_atom_site_aniso_U_22
_atom_site_aniso_U_33
_atom_site_aniso_U_23
_atom_site_aniso_U_13
_atom_site_aniso_U_12
Zn1 0.0302(5) 0.0269(5) 0.0361(6) -0.0036(2) -0.0012(2) -0.00082(19)
S1 0.0876(11) 0.0913(10) 0.0826(10) -0.0014(8) 0.0140(8) -0.0067(8)
O2 0.0242(15) 0.0339(16) 0.059(2) -0.0124(15) 0.0045(14) -0.0034(12)
O4 0.0433(19) 0.0313(15) 0.051(2) 0.0006(14) -0.0155(16) 0.0011(13)
O5 0.0363(19) 0.0372(18) 0.078(3) 0.0163(17) 0.0130(18) 0.0023(14)
O3 0.041(2) 0.047(2) 0.084(3) 0.0010(19) -0.030(2) -0.0004(15)
C6 0.029(2) 0.0253(19) 0.039(2) -0.0032(16) 0.0008(17) 0.0007(15)
N7 0.0347(19) 0.0362(19) 0.038(2) -0.0049(15) -0.0013(16) 0.0000(15)
C2 0.025(2) 0.039(2) 0.047(3) 0.0072(19) 0.0059(18) -0.0061(17)
C7 0.030(2) 0.034(2) 0.037(2) -0.0019(16) -0.0069(18) 0.0018(15)
O1 0.039(2) 0.0343(18) 0.088(3) -0.021(2) 0.0106(18) 0.0004(14)
C13 0.040(3) 0.048(3) 0.040(3) 0.006(2) -0.006(2) -0.011(2)
C5 0.0228(19) 0.0272(19) 0.047(2) -0.0038(17) -0.0025(17) -0.0006(14)
N13 0.042(2) 0.037(2) 0.048(2) -0.0006(17) -0.0123(18) 0.0015(17)
C8 0.037(2) 0.046(3) 0.049(3) -0.004(2) -0.002(2) 0.007(2)
C4 0.0749(17) 0.0809(15) 0.0713(18) 0.0044(11) 0.0017(11) -0.0083(10)
C17 0.055(4) 0.047(3) 0.083(5) -0.004(3) -0.023(3) 0.013(2)
C12 0.039(2) 0.044(2) 0.033(2) -0.0012(18) 0.0031(18) -0.0067(19)
C14 0.061(4) 0.092(5) 0.041(3) 0.014(3) -0.003(3) -0.003(3)
C11 0.068(4) 0.071(4) 0.041(3) -0.013(3) -0.002(3) 0.005(3)
C16 0.054(4) 0.058(4) 0.101(6) 0.022(4) -0.032(4) -0.005(3)
C1 0.047(3) 0.042(2) 0.0814(17) -0.005(3) 0.022(3) -0.006(2)
C9 0.045(3) 0.049(3) 0.078(4) -0.015(3) 0.000(3) 0.013(2)
C10 0.057(4) 0.070(4) 0.070(4) -0.024(3) 0.011(3) 0.012(3)
C15 0.070(5) 0.106(6) 0.071(5) 0.043(5) -0.031(4) -0.018(4)
C3 0.055(3) 0.081(4) 0.064(4) 0.030(3) 0.010(3) 0.017(3)
O6 0.035(2) 0.056(3) 0.192(7) 0.016(3) 0.007(3) -0.0083(19)
O7 0.036(2) 0.058(3) 0.159(6) -0.007(3) 0.004(3) -0.0052(19)

loop_
_atom_type_symbol
_atom_type_description
_atom_type_scat_dispersion_real
_atom_type_scat_dispersion_imag
_atom_type_scat_source
C C 0.0181 0.0091 'International Tables Vol C Tables 4.2.6.8 and 6.1.1.4'
H H 0.0000 0.0000 'International Tables Vol C Tables 4.2.6.8 and 6.1.1.4'
N N 0.0311 0.0180 'International Tables Vol C Tables 4.2.6.8 and 6.1.1.4'
O O 0.0492 0.0322 'International Tables Vol C Tables 4.2.6.8 and 6.1.1.4'
Zn Zn -1.5491 0.6778 'International Tables Vol C Tables 4.2.6.8 and 6.1.1.4'
S S 0.3331 0.5567 'International Tables Vol C Tables 4.2.6.8 and 6.1.1.4'

loop_
_geom_angle_atom_site_label_1
_geom_angle_atom_site_label_2
_geom_angle_atom_site_label_3
_geom_angle
_geom_angle_site_symmetry_1
_geom_angle_site_symmetry_3
_geom_angle_publ_flag
O5 Zn1 O4 104.68(17) . . ?
O5 Zn1 O2 101.52(15) . . ?
O4 Zn1 O2 88.89(14) . . ?
O5 Zn1 N13 110.24(18) . . ?
O4 Zn1 N13 144.61(17) . . ?
O2 Zn1 N13 89.67(16) . . ?
O5 Zn1 N7 101.56(17) . . ?
O4 Zn1 N7 90.76(15) . . ?
O2 Zn1 N7 156.22(16) . . ?
N13 Zn1 N7 77.03(17) . . ?
C4 S1 C1 97.0(4) . . ?
C6 O2 Zn1 123.2(3) . . ?
C7 O4 Zn1 123.8(3) . . ?
O1 C6 O2 121.9(4) . . ?
O1 C6 C5 119.1(4) . . ?
O2 C6 C5 118.9(4) . . ?
C8 N7 C12 119.3(4) . . ?
C8 N7 Zn1 124.6(3) . . ?
C12 N7 Zn1 115.9(3) . . ?
C1 C2 C3 110.2(6) . . ?
C1 C2 C5 125.6(5) . . ?
C3 C2 C5 124.3(5) . . ?
O3 C7 O4 122.9(4) . . ?
O3 C7 C5 118.4(4) . . ?
O4 C7 C5 118.6(4) . . ?
N13 C13 C14 122.0(6) . . ?
N13 C13 C12 115.5(4) . . ?
C14 C13 C12 122.5(6) . . ?
C2 C5 C6 109.4(4) . . ?
C2 C5 C7 110.4(4) . . ?
C6 C5 C7 112.4(4) . . ?
C13 N13 C17 119.3(5) . . ?
C13 N13 Zn1 116.5(4) . . ?
C17 N13 Zn1 124.2(5) . . ?
N7 C8 C9 122.6(5) . . ?
C3 C4 S1 105.4(6) . . ?
N13 C17 C16 122.2(7) . . ?
N7 C12 C11 121.4(5) . . ?
N7 C12 C13 114.9(4) . . ?
C11 C12 C13 123.7(5) . . ?
C13 C14 C15 118.6(7) . . ?
C12 C11 C10 118.8(6) . . ?
C17 C16 C15 118.6(7) . . ?
C2 C1 S1 113.6(5) . . ?
C10 C9 C8 118.6(6) . . ?
C9 C10 C11 119.3(6) . . ?
C16 C15 C14 119.3(7) . . ?
C2 C3 C4 113.8(6) . . ?

loop_
_geom_bond_atom_site_label_1
_geom_bond_atom_site_label_2
_geom_bond_distance
_geom_bond_site_symmetry_2
_geom_bond_publ_flag
Zn1 O5 1.968(4) . ?
Zn1 O4 2.006(4) . ?
Zn1 O2 2.031(3) . ?
Zn1 N13 2.107(4) . ?
Zn1 N7 2.124(4) . ?
S1 C4 1.650(9) . ?
S1 C1 1.678(8) . ?
O2 C6 1.259(5) . ?
O4 C7 1.266(6) . ?
O3 C7 1.238(6) . ?
C6 O1 1.239(6) . ?
C6 C5 1.540(6) . ?
N7 C8 1.332(6) . ?
N7 C12 1.348(6) . ?
C2 C1 1.354(8) . ?
C2 C3 1.410(8) . ?
C2 C5 1.509(7) . ?
C7 C5 1.541(6) . ?
C13 N13 1.343(8) . ?
C13 C14 1.373(8) . ?
C13 C12 1.488(8) . ?
N13 C17 1.344(7) . ?
C8 C9 1.388(8) . ?
C4 C3 1.516(10) . ?
C17 C16 1.372(11) . ?
C12 C11 1.376(8) . ?
C14 C15 1.396(11) . ?
C11 C10 1.410(10) . ?
C16 C15 1.390(14) . ?
C9 C10 1.360(11) . ?
